data_7713754
loop_
_publ_author_name
'Sunkari, Sailaja S.'
'Verma, Abhineet'
'Pandey, Om'
'Gupta, Shraddha'
'Wakizaka, Masanori'
'Takaishi, Shinya'
'Kawasoko, Hideyuki'
'Fukumura, Tomoteru'
'Yamashita, Masahiro'

_publ_section_title
;
 Slow Magnetic Relaxation in a Ferromagnetic CuII Chain Complex, Induced
 by Phonon Bottleneck Effect
;
_journal_name_full 'Dalton Transactions'
_journal_paper_doi 10.1039/D3DT02244G
_journal_year 2023
_chemical_formula_moiety 'C7 H7 Cu N O6'
_chemical_formula_sum 'C7 H7 Cu N O6'
_chemical_formula_weight 264.68
_space_group_crystal_system monoclinic
_space_group_IT_number 14
_space_group_name_Hall '-P 2ybc'
_space_group_name_H-M_alt 'P 1 21/c 1'
_atom_sites_solution_hydrogens mixed
_atom_sites_solution_primary dual
_audit_creation_date 2021-11-29
_audit_creation_method
;
Olex2 1.5
(compiled 2021.11.18 svn.ra9532c28 for OlexSys, GUI svn.r6429)
;
_audit_update_record
;
2022-12-20 deposited with the CCDC.	2023-08-16 downloaded from the CCDC.
;
_cell_angle_alpha 90
_cell_angle_beta 107.144(5)
_cell_angle_gamma 90
_cell_formula_units_Z 4
_cell_length_a 7.1916(3)
_cell_length_b 18.8411(7)
_cell_length_c 6.4145(3)
_cell_measurement_reflns_used 12111
_cell_measurement_temperature 110
_cell_measurement_theta_max 33.3070
_cell_measurement_theta_min 3.2290
_cell_volume 830.53(6)
_computing_cell_refinement 'CrysAlisPro 1.171.40.53 (Rigaku OD, 2019)'
_computing_data_collection 'CrysAlisPro 1.171.40.53 (Rigaku OD, 2019)'
_computing_data_reduction 'CrysAlisPro 1.171.40.53 (Rigaku OD, 2019)'
_computing_molecular_graphics 'Olex2 1.5 (Dolomanov et al., 2009)'
_computing_publication_material 'Olex2 1.5 (Dolomanov et al., 2009)'
_computing_structure_refinement 'XL  (Sheldrick, 2008)'
_computing_structure_solution 'SHELXT 2018/2 (Sheldrick, 2018)'
_diffrn_ambient_temperature 110
_diffrn_detector 'Bruker PHOTON 2 area detector'
_diffrn_detector_area_resol_mean 7.41
_diffrn_detector_type 'Charge-integrating Pixel Array Detector'
_diffrn_measured_fraction_theta_full 0.969
_diffrn_measured_fraction_theta_max 0.833
_diffrn_measurement_details
;
List of Runs (angles in degrees, time in seconds):

  # Type    Start    End  Width  t~exp~   \w     \q     \k     \f   Frames
#--------------------------------------------------------------------------
  1  \w    -41.81 144.19   1.00   10.00    --  -12.98  73.82 178.23  186
  2  \w    -15.81 170.19   1.00   10.00    --   13.03  73.82  39.58  186
  3  \f   -178.06  54.94   1.00   10.00 144.31 -12.98  73.82    --   233
;
_diffrn_measurement_device 'three-circle diffractometer'
_diffrn_measurement_device_type 'Bruker Quest'
_diffrn_measurement_method '\w and \f scans'
_diffrn_orient_matrix_type 'CrysAlisPro convention (1999,Acta A55,543-557)'
_diffrn_orient_matrix_UB_11 0.0732061000
_diffrn_orient_matrix_UB_12 0.0265271000
_diffrn_orient_matrix_UB_13 0.0219101000
_diffrn_orient_matrix_UB_21 0.0723657000
_diffrn_orient_matrix_UB_22 -0.0266688000
_diffrn_orient_matrix_UB_23 0.0147022000
_diffrn_orient_matrix_UB_31 -0.0076012000
_diffrn_orient_matrix_UB_32 0.0016604000
_diffrn_orient_matrix_UB_33 -0.1126679000
_diffrn_radiation_monochromator 'mirror optics'
_diffrn_radiation_probe x-ray
_diffrn_radiation_type 'Mo K\a'
_diffrn_radiation_wavelength 0.71073
_diffrn_reflns_av_R_equivalents 0.0303
_diffrn_reflns_av_unetI/netI 0.0201
_diffrn_reflns_Laue_measured_fraction_full 0.969
_diffrn_reflns_Laue_measured_fraction_max 0.833
_diffrn_reflns_limit_h_max 10
_diffrn_reflns_limit_h_min -9
_diffrn_reflns_limit_k_max 28
_diffrn_reflns_limit_k_min -28
_diffrn_reflns_limit_l_max 9
_diffrn_reflns_limit_l_min -8
_diffrn_reflns_number 17194
_diffrn_reflns_point_group_measured_fraction_full 0.969
_diffrn_reflns_point_group_measured_fraction_max 0.833
_diffrn_reflns_theta_full 25.242
_diffrn_reflns_theta_max 33.577
_diffrn_reflns_theta_min 3.670
_diffrn_source 'microfocus sealed X-ray tube'
_diffrn_source_type 'Incoatec I\ms'
_exptl_absorpt_coefficient_mu 2.639
_exptl_absorpt_correction_T_max 1.00000
_exptl_absorpt_correction_T_min 0.71342
_exptl_absorpt_correction_type multi-scan
_exptl_absorpt_process_details
;
CrysAlisPro 1.171.40.53 (Rigaku Oxford Diffraction, 2019)
Empirical absorption correction using spherical harmonics,
 implemented in SCALE3 ABSPACK scaling algorithm.
;
_exptl_crystal_colour colourless
_exptl_crystal_colour_primary colourless
_exptl_crystal_density_diffrn 2.117
_exptl_crystal_description plate
_exptl_crystal_F_000 532
_exptl_crystal_size_max 0.1
_exptl_crystal_size_mid 0.02
_exptl_crystal_size_min 0.01
_refine_diff_density_max 0.799
_refine_diff_density_min -0.922
_refine_diff_density_rms 0.106
_refine_ls_extinction_method none
_refine_ls_goodness_of_fit_ref 1.106
_refine_ls_hydrogen_treatment constr
_refine_ls_matrix_type full
_refine_ls_number_parameters 138
_refine_ls_number_reflns 2722
_refine_ls_number_restraints 0
_refine_ls_restrained_S_all 1.106
_refine_ls_R_factor_all 0.0330
_refine_ls_R_factor_gt 0.0309
_refine_ls_shift/su_max 0.000
_refine_ls_shift/su_mean 0.000
_refine_ls_structure_factor_coef Fsqd
_refine_ls_weighting_details 'w=1/[\s^2^(Fo^2^)+(0.0316P)^2^+1.3670P] where P=(Fo^2^+2Fc^2^)/3'
_refine_ls_weighting_scheme calc
_refine_ls_wR_factor_gt 0.0771
_refine_ls_wR_factor_ref 0.0778
_reflns_Friedel_coverage 0.000
_reflns_number_gt 2584
_reflns_number_total 2722
_reflns_threshold_expression 'I > 2\s(I)'
_cod_data_source_file d3dt02244g2.cif
_cod_data_source_block ssr_2021_9_30c
_cod_database_code 7713754
_shelx_shelxl_version_number 2018/3
_shelx_space_group_comment
;
The symmetry employed for this shelxl refinement is uniquely defined
by the following loop, which should always be used as a source of
symmetry information in preference to the above space-group names.
They are only intended as comments.
;
_olex2_refinement_description
;
1. Fixed Uiso
 At 1.2 times of:
  All C(H) groups
 At 1.5 times of:
  All O(H,H) groups
2.a Rotating group:
 O6(H6A,H6B), O5(H5A,H5B)
2.b Aromatic/amide H refined with riding coordinates:
 C3(H3), C4(H4), C2(H2)
;
_olex2_submission_special_instructions 'No special instructions were received'
_oxdiff_exptl_absorpt_empirical_details
;
Empirical correction (ABSPACK) includes:
- Absorption correction using spherical harmonics
- Frame scaling
;
_oxdiff_exptl_absorpt_empirical_full_max 1.387
_oxdiff_exptl_absorpt_empirical_full_min 0.736

loop_
_space_group_symop_operation_xyz
'x, y, z'
'-x, y+1/2, -z+1/2'
'-x, -y, -z'
'x, -y-1/2, z-1/2'

loop_
_atom_site_label
_atom_site_type_symbol
_atom_site_fract_x
_atom_site_fract_y
_atom_site_fract_z
_atom_site_U_iso_or_equiv
_atom_site_adp_type
_atom_site_occupancy
_atom_site_site_symmetry_order
_atom_site_calc_flag
_atom_site_refinement_flags_posn
_atom_site_refinement_flags_adp
_atom_site_refinement_flags_occupancy
_atom_site_disorder_assembly
_atom_site_disorder_group
Cu01 Cu 0.23452(3) 0.69322(2) 0.36847(3) 0.00893(7) Uani 1 1 d . . . . .
O2 O 0.2960(2) 0.56792(7) 0.8954(2) 0.0150(2) Uani 1 1 d . . . . .
O1 O 0.16835(18) 0.64374(7) 0.6211(2) 0.0108(2) Uani 1 1 d . . . . .
O6 O 0.04415(19) 0.60939(7) 0.1215(2) 0.0141(2) Uani 1 1 d . . . . .
H6A H 0.103171 0.597165 0.029880 0.021 Uiso 1 1 d R U . . .
H6B H -0.059919 0.629132 0.044391 0.021 Uiso 1 1 d R U . . .
O4 O 0.66201(19) 0.69945(7) 0.0747(2) 0.0132(2) Uani 1 1 d . . . . .
O5 O 0.01016(18) 0.75619(7) 0.2972(2) 0.0113(2) Uani 1 1 d . . . . .
H5A H 0.033919 0.792490 0.230432 0.017 Uiso 1 1 d R U . . .
H5B H -0.005647 0.772686 0.414265 0.017 Uiso 1 1 d R U . . .
O3 O 0.37683(18) 0.71873(7) 0.1423(2) 0.0104(2) Uani 1 1 d . . . . .
N008 N 0.4564(2) 0.63356(8) 0.4681(2) 0.0090(2) Uani 1 1 d . . . . .
C3 C 0.7742(2) 0.54918(10) 0.6146(3) 0.0127(3) Uani 1 1 d . . . . .
H3 H 0.882984 0.520169 0.664020 0.015 Uiso 1 1 calc R U . . .
C4 C 0.7540(2) 0.59184(9) 0.4309(3) 0.0116(3) Uani 1 1 d . . . . .
H4 H 0.846917 0.591210 0.356286 0.014 Uiso 1 1 calc R U . . .
C1 C 0.4726(2) 0.59305(9) 0.6430(3) 0.0096(3) Uani 1 1 d . . . . .
C6 C 0.3012(2) 0.60100(9) 0.7317(3) 0.0103(3) Uani 1 1 d . . . . .
C7 C 0.5434(2) 0.68858(9) 0.1775(3) 0.0097(3) Uani 1 1 d . . . . .
C5 C 0.5912(2) 0.63514(9) 0.3631(3) 0.0091(3) Uani 1 1 d . . . . .
C2 C 0.6333(3) 0.54960(9) 0.7246(3) 0.0114(3) Uani 1 1 d . . . . .
H2 H 0.646693 0.521807 0.847939 0.014 Uiso 1 1 calc R U . . .

loop_
_atom_site_aniso_label
_atom_site_aniso_U_11
_atom_site_aniso_U_22
_atom_site_aniso_U_33
_atom_site_aniso_U_23
_atom_site_aniso_U_13
_atom_site_aniso_U_12
Cu01 0.00685(11) 0.01130(11) 0.00938(11) 0.00214(7) 0.00352(7) 0.00144(6)
O2 0.0180(6) 0.0159(6) 0.0143(6) 0.0043(5) 0.0095(5) 0.0029(5)
O1 0.0093(5) 0.0131(5) 0.0108(5) 0.0008(4) 0.0039(4) 0.0011(4)
O6 0.0115(6) 0.0184(6) 0.0132(5) -0.0008(5) 0.0048(4) -0.0005(5)
O4 0.0093(6) 0.0194(6) 0.0120(5) 0.0023(5) 0.0051(4) -0.0013(4)
O5 0.0089(5) 0.0133(5) 0.0119(5) 0.0013(4) 0.0036(4) 0.0010(4)
O3 0.0088(5) 0.0124(5) 0.0103(5) 0.0021(4) 0.0032(4) 0.0009(4)
N008 0.0077(6) 0.0106(6) 0.0091(6) -0.0006(5) 0.0032(5) -0.0002(5)
C3 0.0091(7) 0.0136(7) 0.0147(7) 0.0008(6) 0.0022(6) 0.0022(5)
C4 0.0085(7) 0.0134(7) 0.0135(7) -0.0003(6) 0.0041(5) 0.0003(5)
C1 0.0094(7) 0.0106(7) 0.0093(6) -0.0013(6) 0.0036(5) -0.0005(5)
C6 0.0110(7) 0.0098(6) 0.0106(7) -0.0019(6) 0.0042(5) -0.0011(5)
C7 0.0087(7) 0.0115(7) 0.0084(6) -0.0007(5) 0.0020(5) -0.0017(5)
C5 0.0081(7) 0.0109(6) 0.0086(6) -0.0006(5) 0.0028(5) -0.0010(5)
C2 0.0119(7) 0.0112(7) 0.0110(7) 0.0012(6) 0.0031(6) 0.0006(5)

loop_
_atom_type_symbol
_atom_type_description
_atom_type_scat_dispersion_real
_atom_type_scat_dispersion_imag
_atom_type_scat_source
C C 0.0033 0.0016 'International Tables Vol C Tables 4.2.6.8 and 6.1.1.4'
H H 0.0000 0.0000 'International Tables Vol C Tables 4.2.6.8 and 6.1.1.4'
Cu Cu 0.3201 1.2651 'International Tables Vol C Tables 4.2.6.8 and 6.1.1.4'
N N 0.0061 0.0033 'International Tables Vol C Tables 4.2.6.8 and 6.1.1.4'
O O 0.0106 0.0060 'International Tables Vol C Tables 4.2.6.8 and 6.1.1.4'

loop_
_geom_angle_atom_site_label_1
_geom_angle_atom_site_label_2
_geom_angle_atom_site_label_3
_geom_angle
_geom_angle_site_symmetry_1
_geom_angle_site_symmetry_3
_geom_angle_publ_flag
O1 Cu01 O6 90.14(5) . . ?
O1 Cu01 O3 160.63(5) . . ?
O1 Cu01 O3 83.36(5) . 4_576 ?
O6 Cu01 O3 169.58(4) . 4_576 ?
O5 Cu01 O1 95.38(5) . . ?
O5 Cu01 O6 88.49(5) . . ?
O5 Cu01 O3 103.98(5) . . ?
O5 Cu01 O3 84.05(5) . 4_576 ?
O3 Cu01 O6 89.64(5) . . ?
O3 Cu01 O3 99.19(4) . 4_576 ?
N008 Cu01 O1 80.35(6) . . ?
N008 Cu01 O6 95.34(5) . . ?
N008 Cu01 O5 174.25(6) . . ?
N008 Cu01 O3 80.39(5) . . ?
N008 Cu01 O3 91.60(5) . 4_576 ?
C6 O1 Cu01 114.38(11) . . ?
Cu01 O6 H6A 109.6 . . ?
Cu01 O6 H6B 109.5 . . ?
H6A O6 H6B 104.4 . . ?
Cu01 O5 H5A 109.4 . . ?
Cu01 O5 H5B 109.4 . . ?
H5A O5 H5B 104.4 . . ?
Cu01 O3 Cu01 118.68(6) . 4_575 ?
C7 O3 Cu01 127.25(11) . 4_575 ?
C7 O3 Cu01 113.82(11) . . ?
C1 N008 Cu01 118.51(11) . . ?
C1 N008 C5 122.80(15) . . ?
C5 N008 Cu01 118.67(11) . . ?
C4 C3 H3 119.6 . . ?
C2 C3 H3 119.6 . . ?
C2 C3 C4 120.81(16) . . ?
C3 C4 H4 120.9 . . ?
C5 C4 C3 118.11(15) . . ?
C5 C4 H4 120.9 . . ?
N008 C1 C6 112.46(14) . . ?
N008 C1 C2 120.76(15) . . ?
C2 C1 C6 126.78(15) . . ?
O2 C6 O1 125.53(16) . . ?
O2 C6 C1 120.30(15) . . ?
O1 C6 C1 114.16(14) . . ?
O4 C7 O3 125.88(16) . . ?
O4 C7 C5 119.64(15) . . ?
O3 C7 C5 114.48(14) . . ?
N008 C5 C4 120.01(15) . . ?
N008 C5 C7 112.37(14) . . ?
C4 C5 C7 127.61(15) . . ?
C3 C2 H2 121.3 . . ?
C1 C2 C3 117.47(15) . . ?
C1 C2 H2 121.3 . . ?

loop_
_geom_bond_atom_site_label_1
_geom_bond_atom_site_label_2
_geom_bond_distance
_geom_bond_site_symmetry_2
_geom_bond_publ_flag
Cu01 O1 2.0438(12) . ?
Cu01 O6 2.3665(14) . ?
Cu01 O5 1.9455(13) . ?
Cu01 O3 2.0636(12) . ?
Cu01 O3 2.4136(12) 4_576 ?
Cu01 N008 1.9020(14) . ?
O2 C6 1.231(2) . ?
O1 C6 1.290(2) . ?
O6 H6A 0.8518 . ?
O6 H6B 0.8514 . ?
O4 C7 1.239(2) . ?
O5 H5A 0.8506 . ?
O5 H5B 0.8508 . ?
O3 C7 1.284(2) . ?
N008 C1 1.333(2) . ?
N008 C5 1.334(2) . ?
C3 H3 0.9300 . ?
C3 C4 1.398(2) . ?
C3 C2 1.395(2) . ?
C4 H4 0.9300 . ?
C4 C5 1.387(2) . ?
C1 C6 1.510(2) . ?
C1 C2 1.387(2) . ?
C7 C5 1.519(2) . ?
C2 H2 0.9300 . ?

loop_
_geom_hbond_atom_site_label_D
_geom_hbond_atom_site_label_H
_geom_hbond_atom_site_label_A
_geom_hbond_distance_DH
_geom_hbond_distance_HA
_geom_hbond_distance_DA
_geom_hbond_angle_DHA
_geom_hbond_site_symmetry_A
_geom_hbond_publ_flag
O6 H6A O2 0.85 1.92 2.7462(19) 164.1 1_554 yes
O5 H5A O1 0.85 1.81 2.6234(18) 159.9 4_575 yes

loop_
_geom_torsion_atom_site_label_1
_geom_torsion_atom_site_label_2
_geom_torsion_atom_site_label_3
_geom_torsion_atom_site_label_4
_geom_torsion
_geom_torsion_site_symmetry_1
_geom_torsion_site_symmetry_2
_geom_torsion_site_symmetry_3
_geom_torsion_site_symmetry_4
_geom_torsion_publ_flag
Cu01 O1 C6 O2 176.83(14) . . . . ?
Cu01 O1 C6 C1 -3.53(17) . . . . ?
Cu01 O3 C7 O4 -0.3(2) 4_575 . . . ?
Cu01 O3 C7 O4 -174.35(14) . . . . ?
Cu01 O3 C7 C5 179.96(10) 4_575 . . . ?
Cu01 O3 C7 C5 5.86(17) . . . . ?
Cu01 N008 C1 C6 1.35(18) . . . . ?
Cu01 N008 C1 C2 -178.79(12) . . . . ?
Cu01 N008 C5 C4 -179.50(12) . . . . ?
Cu01 N008 C5 C7 1.71(18) . . . . ?
O4 C7 C5 N008 175.07(15) . . . . ?
O4 C7 C5 C4 -3.6(3) . . . . ?
O3 C7 C5 N008 -5.1(2) . . . . ?
O3 C7 C5 C4 176.20(16) . . . . ?
N008 C1 C6 O2 -178.75(16) . . . . ?
N008 C1 C6 O1 1.6(2) . . . . ?
N008 C1 C2 C3 -1.1(2) . . . . ?
C3 C4 C5 N008 -2.2(2) . . . . ?
C3 C4 C5 C7 176.39(16) . . . . ?
C4 C3 C2 C1 0.8(3) . . . . ?
C1 N008 C5 C4 2.0(2) . . . . ?
C1 N008 C5 C7 -176.80(15) . . . . ?
C6 C1 C2 C3 178.72(16) . . . . ?
C5 N008 C1 C6 179.87(15) . . . . ?
C5 N008 C1 C2 -0.3(2) . . . . ?
C2 C3 C4 C5 0.8(3) . . . . ?
C2 C1 C6 O2 1.4(3) . . . . ?
C2 C1 C6 O1 -178.26(16) . . . . ?
